data_8104447
loop_
_publ_author_name
'Thiele, G.'
'Richter, R.'

_publ_section_title
;
 Crystal structure of trirubidium hexachlorothallate
;
_journal_name_full 'Zeitschrift fuer Kristallographie (149,1979-)'
_journal_page_first 129
_journal_page_last 130
_journal_volume 205
_journal_year 1993
_chemical_formula_sum 'Cl6 Rb3 Tl'
_chemical_name_systematic 'Rb3 (Tl Cl6)'
_space_group_IT_number 14
_symmetry_space_group_name_Hall '-P 2ybc'
_symmetry_space_group_name_H-M 'P 1 21/c 1'
_cell_angle_alpha 90
_cell_angle_beta 108
_cell_angle_gamma 90
_cell_formula_units_Z 4
_cell_length_a 13.193
_cell_length_b 7.964
_cell_length_c 12.551
_cell_volume 1254.179
_citation_journal_id_ASTM ZEKRDZ
_cod_data_source_file Thiele_ZEKRDZ_1993_1506.cif
_cod_data_source_block Cl6Rb3Tl1
_cod_original_formula_sum 'Cl6 Rb3 Tl1'
_cod_database_code 8104447

loop_
_symmetry_equiv_pos_as_xyz
x,y,z
-x,y+1/2,-z+1/2
-x,-y,-z
x,-y-1/2,z-1/2

loop_
_atom_site_label
_atom_site_type_symbol
_atom_site_fract_x
_atom_site_fract_y
_atom_site_fract_z
_atom_site_occupancy
_atom_site_U_iso_or_equiv
Cl1 Cl-1 0.14959 0.79539 0.60743 1 0.0
Rb2 Rb+1 0.17916 0.56595 0.38402 1 0.0
Rb3 Rb+1 0.18673 0.0604 0.2387 1 0.0
Cl2 Cl-1 0.39827 0.77067 0.39566 1 0.0
Cl6 Cl-1 0.37327 0.30973 0.35347 1 0.0
Cl5 Cl-1 0.15151 0.19459 0.49197 1 0.0
Tl2 Tl+3 0.5 0 0 1 0.0
Tl1 Tl+3 0 0 0.5 1 0.0
Cl3 Cl-1 -0.00139 0.85989 0.31316 1 0.0
Rb1 Rb+1 0.40353 0.535 0.13837 1 0.0
Cl4 Cl-1 0.61929 0.50369 0.37831 1 0.0
